data_7250869
loop_
_publ_author_name
'Morita, Masato'
'Yasui, Motohiro'
'Konno, Tsutomu'
'Yamada, Shigeyuki'

_publ_section_title
;
 Interplay of C--H&#x22EF;F and halogen bonding interactions for tunable
 room-temperature phosphorescence in iododiphenylacetylene systems
;
_journal_issue 41
_journal_name_full CrystEngComm
_journal_page_first 6735
_journal_page_last 6741
_journal_paper_doi 10.1039/D5CE00690B
_journal_volume 27
_journal_year 2025
_chemical_formula_moiety 'C14 H5 F4 I'
_chemical_formula_sum 'C14 H5 F4 I'
_chemical_formula_weight 376.08
_space_group_crystal_system monoclinic
_space_group_IT_number 14
_space_group_name_Hall '-P 2yn'
_space_group_name_H-M_alt 'P 1 21/n 1'
_atom_sites_solution_hydrogens geom
_atom_sites_solution_primary dual
_audit_creation_date 2021-05-14
_audit_creation_method
;
Olex2 1.3
(compiled 2020.11.12 svn.r5f609507 for OlexSys, GUI svn.r6272)
;
_audit_update_record
;
2024-07-12 deposited with the CCDC.	2025-09-17 downloaded from the CCDC.
;
_cell_angle_alpha 90
_cell_angle_beta 94.046(6)
_cell_angle_gamma 90
_cell_formula_units_Z 4
_cell_length_a 12.9207(9)
_cell_length_b 5.0801(4)
_cell_length_c 19.1219(11)
_cell_measurement_reflns_used 3536
_cell_measurement_temperature 298
_cell_measurement_theta_max 26.8070
_cell_measurement_theta_min 3.1290
_cell_volume 1252.00(15)
_computing_cell_refinement 'CrysAlisPro 1.171.39.43a (Rigaku OD, 2018)'
_computing_data_collection 'CrysAlisPro 1.171.39.43a (Rigaku OD, 2018)'
_computing_data_reduction 'CrysAlisPro 1.171.39.43a (Rigaku OD, 2018)'
_computing_molecular_graphics 'Olex2 1.3 (Dolomanov et al., 2009)'
_computing_publication_material 'Olex2 1.3 (Dolomanov et al., 2009)'
_computing_structure_refinement 'SHELXL 2018/3 (Sheldrick, 2015)'
_computing_structure_solution 'SHELXT 2018/2 (Sheldrick, 2018)'
_diffrn_ambient_temperature 298
_diffrn_detector 'CCD plate'
_diffrn_measured_fraction_theta_full 0.999
_diffrn_measured_fraction_theta_max 0.994
_diffrn_measurement_details
;
List of Runs (angles in degrees, time in seconds):

  # Type    Start    End  Width  t~exp~   \w     \q     \k     \f   Frames
#--------------------------------------------------------------------------
  1  \w    -10.00  16.00   0.25    0.41    --    5.00  76.00   0.00  104
  2  \w     24.00  52.00   0.25    0.41    --    5.00  76.00   0.00  112
  3  \w    -52.00  28.00   0.25    0.41    --  -11.60  76.00 -90.00  320
  4  \w    -45.00  44.00   0.25    0.41    --  -11.60  57.00-180.00  356
  5  \w     16.00  78.00   0.25    0.41    --  -11.60  -1.00-180.00  248
  6  \w    -78.00 -48.00   0.25    0.41    --  -11.60  -1.00-180.00  120
;
_diffrn_measurement_device 'four-circle diffractometer'
_diffrn_measurement_device_type 'XtaLAB AFC11 (RINC): Kappa single'
_diffrn_measurement_method '\w scans'
_diffrn_orient_matrix_type 'CrysAlisPro convention (1999,Acta A55,543-557)'
_diffrn_orient_matrix_UB_11 0.0055149000
_diffrn_orient_matrix_UB_12 0.0904210000
_diffrn_orient_matrix_UB_13 0.0282956000
_diffrn_orient_matrix_UB_21 -0.0004026000
_diffrn_orient_matrix_UB_22 0.1059247000
_diffrn_orient_matrix_UB_23 -0.0241353000
_diffrn_orient_matrix_UB_31 -0.0547874000
_diffrn_orient_matrix_UB_32 0.0082783000
_diffrn_orient_matrix_UB_33 0.0003943000
_diffrn_radiation_monochromator mirror
_diffrn_radiation_probe x-ray
_diffrn_radiation_type 'Mo K\a'
_diffrn_radiation_wavelength 0.71073
_diffrn_reflns_av_R_equivalents 0.0401
_diffrn_reflns_av_unetI/netI 0.0374
_diffrn_reflns_Laue_measured_fraction_full 0.999
_diffrn_reflns_Laue_measured_fraction_max 0.994
_diffrn_reflns_limit_h_max 16
_diffrn_reflns_limit_h_min -16
_diffrn_reflns_limit_k_max 6
_diffrn_reflns_limit_k_min -6
_diffrn_reflns_limit_l_max 23
_diffrn_reflns_limit_l_min -24
_diffrn_reflns_number 9566
_diffrn_reflns_point_group_measured_fraction_full 0.999
_diffrn_reflns_point_group_measured_fraction_max 0.994
_diffrn_reflns_theta_full 25.242
_diffrn_reflns_theta_max 27.483
_diffrn_reflns_theta_min 2.135
_diffrn_source 'Rotating-anode X-ray tube'
_diffrn_source_type 'Rigaku (Mo) X-ray Source'
_exptl_absorpt_coefficient_mu 2.588
_exptl_absorpt_correction_T_max 1.00000
_exptl_absorpt_correction_T_min 0.45389
_exptl_absorpt_correction_type multi-scan
_exptl_absorpt_process_details
;
CrysAlisPro 1.171.39.43a (Rigaku Oxford Diffraction, 2018)
Empirical absorption correction using spherical harmonics,
 implemented in SCALE3 ABSPACK scaling algorithm.
;
_exptl_crystal_colour colourless
_exptl_crystal_colour_primary colourless
_exptl_crystal_density_diffrn 1.995
_exptl_crystal_description block
_exptl_crystal_F_000 712
_exptl_crystal_size_max 0.587
_exptl_crystal_size_mid 0.319
_exptl_crystal_size_min 0.137
_refine_diff_density_max 0.593
_refine_diff_density_min -0.679
_refine_diff_density_rms 0.081
_refine_ls_extinction_method none
_refine_ls_goodness_of_fit_ref 1.060
_refine_ls_hydrogen_treatment constr
_refine_ls_matrix_type full
_refine_ls_number_parameters 172
_refine_ls_number_reflns 2851
_refine_ls_number_restraints 0
_refine_ls_restrained_S_all 1.060
_refine_ls_R_factor_all 0.0496
_refine_ls_R_factor_gt 0.0349
_refine_ls_shift/su_max 0.002
_refine_ls_shift/su_mean 0.000
_refine_ls_structure_factor_coef Fsqd
_refine_ls_weighting_details 'w=1/[\s^2^(Fo^2^)+(0.0421P)^2^+0.5787P] where P=(Fo^2^+2Fc^2^)/3'
_refine_ls_weighting_scheme calc
_refine_ls_wR_factor_gt 0.0888
_refine_ls_wR_factor_ref 0.0961
_reflns_Friedel_coverage 0.000
_reflns_number_gt 2157
_reflns_number_total 2851
_reflns_threshold_expression 'I > 2\s(I)'
_cod_data_source_file d5ce00690b2.cif
_cod_data_source_block ph-4f-i
_cod_depositor_comments 'Adding full bibliography for 7250867--7250869.cif.'
_cod_database_code 7250869
_shelx_shelxl_version_number 2018/3
_chemical_oxdiff_formula C14H5F4I
_shelx_space_group_comment
;
The symmetry employed for this shelxl refinement is uniquely defined
by the following loop, which should always be used as a source of
symmetry information in preference to the above space-group names.
They are only intended as comments.
;
_reflns_odcompleteness_completeness 99.41
_reflns_odcompleteness_iscentric 1
_reflns_odcompleteness_theta 27.42
_olex2_refinement_description
;
1. Fixed Uiso
 At 1.2 times of:
  All C(H) groups
2.a Aromatic/amide H refined with riding coordinates:
 C00F(H00F), C00G(H00G), C00H(H00H), C00I(H00I), C00J(H00J)
;
_olex2_submission_special_instructions 'No special instructions were received'
_oxdiff_exptl_absorpt_empirical_details
;
Empirical correction (ABSPACK) includes:
- Absorption correction using spherical harmonics
- Frame scaling
;
_oxdiff_exptl_absorpt_empirical_full_max 1.544
_oxdiff_exptl_absorpt_empirical_full_min 0.695

loop_
_space_group_symop_operation_xyz
'x, y, z'
'-x+1/2, y+1/2, -z+1/2'
'-x, -y, -z'
'x-1/2, -y-1/2, z-1/2'

loop_
_atom_site_label
_atom_site_type_symbol
_atom_site_fract_x
_atom_site_fract_y
_atom_site_fract_z
_atom_site_U_iso_or_equiv
_atom_site_adp_type
_atom_site_occupancy
_atom_site_site_symmetry_order
_atom_site_calc_flag
_atom_site_refinement_flags_posn
_atom_site_refinement_flags_adp
_atom_site_refinement_flags_occupancy
_atom_site_disorder_assembly
_atom_site_disorder_group
I001 I 0.30285(2) -0.34674(5) 0.51847(2) 0.06650(14) Uani 1 1 d . . . . .
F002 F 0.19800(16) 0.0249(5) 0.62600(13) 0.0741(7) Uani 1 1 d . . . . .
F003 F 0.27397(19) 0.3896(5) 0.71542(14) 0.0757(7) Uani 1 1 d . . . . .
F004 F 0.53637(19) -0.1769(5) 0.56615(14) 0.0791(7) Uani 1 1 d . . . . .
F005 F 0.61257(17) 0.1854(6) 0.65650(14) 0.0796(8) Uani 1 1 d . . . . .
C006 C 0.3648(3) -0.0847(7) 0.59346(17) 0.0512(8) Uani 1 1 d . . . . .
C007 C 0.4460(3) 0.2998(7) 0.68909(18) 0.0511(8) Uani 1 1 d . . . . .
C008 C 0.5096(3) 0.1495(7) 0.6491(2) 0.0540(9) Uani 1 1 d . . . . .
C009 C 0.3403(3) 0.2472(8) 0.67972(18) 0.0533(8) Uani 1 1 d . . . . .
C00A C 0.5593(3) 0.8674(7) 0.8214(2) 0.0558(9) Uani 1 1 d . . . . .
C00B C 0.4867(3) 0.4983(8) 0.73577(19) 0.0580(9) Uani 1 1 d . . . . .
C00C C 0.3011(3) 0.0599(8) 0.63374(19) 0.0521(8) Uani 1 1 d . . . . .
C00D C 0.5207(3) 0.6652(8) 0.7749(2) 0.0590(9) Uani 1 1 d . . . . .
C00E C 0.4694(3) -0.0371(8) 0.60274(18) 0.0526(8) Uani 1 1 d . . . . .
C00F C 0.6615(3) 0.9545(9) 0.8191(2) 0.0687(10) Uani 1 1 d . . . . .
H00F H 0.704976 0.879379 0.787944 0.082 Uiso 1 1 calc R U . . .
C00G C 0.4974(3) 0.9803(9) 0.8691(2) 0.0681(10) Uani 1 1 d . . . . .
H00G H 0.429422 0.922071 0.871192 0.082 Uiso 1 1 calc R U . . .
C00H C 0.6973(4) 1.1537(10) 0.8638(3) 0.0862(16) Uani 1 1 d . . . . .
H00H H 0.764887 1.214557 0.861862 0.103 Uiso 1 1 calc R U . . .
C00I C 0.5339(4) 1.1765(9) 0.9135(3) 0.0817(13) Uani 1 1 d . . . . .
H00I H 0.491038 1.251014 0.945217 0.098 Uiso 1 1 calc R U . . .
C00J C 0.6349(5) 1.2624(11) 0.9108(3) 0.0885(16) Uani 1 1 d . . . . .
H00J H 0.660426 1.394480 0.940962 0.106 Uiso 1 1 calc R U . . .

loop_
_atom_site_aniso_label
_atom_site_aniso_U_11
_atom_site_aniso_U_22
_atom_site_aniso_U_33
_atom_site_aniso_U_23
_atom_site_aniso_U_13
_atom_site_aniso_U_12
I001 0.0961(2) 0.04966(19) 0.05178(17) -0.00498(11) -0.00868(13) 0.00275(13)
F002 0.0540(12) 0.0813(18) 0.0869(16) -0.0191(14) 0.0040(11) -0.0052(12)
F003 0.0780(14) 0.0713(16) 0.0793(15) -0.0232(13) 0.0165(12) 0.0063(12)
F004 0.0738(14) 0.088(2) 0.0761(15) -0.0151(13) 0.0117(12) 0.0218(13)
F005 0.0540(13) 0.107(2) 0.0772(16) -0.0053(14) -0.0032(11) -0.0058(12)
C006 0.069(2) 0.0418(19) 0.0423(16) 0.0015(15) -0.0002(15) 0.0017(16)
C007 0.068(2) 0.044(2) 0.0408(16) 0.0066(15) -0.0014(15) -0.0028(16)
C008 0.053(2) 0.058(2) 0.0499(18) 0.0098(17) -0.0008(15) -0.0002(17)
C009 0.067(2) 0.0438(18) 0.0500(18) 0.0001(18) 0.0079(16) 0.0048(18)
C00A 0.067(2) 0.045(2) 0.0535(19) 0.0068(16) -0.0124(17) -0.0054(17)
C00B 0.075(2) 0.050(2) 0.0471(18) 0.0083(18) -0.0032(17) -0.0086(19)
C00C 0.0510(19) 0.051(2) 0.0539(18) 0.0035(17) 0.0000(15) -0.0005(16)
C00D 0.072(2) 0.050(2) 0.054(2) 0.0073(18) -0.0068(17) -0.0059(18)
C00E 0.058(2) 0.052(2) 0.0481(17) 0.0027(17) 0.0063(15) 0.0098(17)
C00F 0.069(2) 0.064(3) 0.071(2) 0.009(2) -0.0121(19) -0.005(2)
C00G 0.072(2) 0.062(3) 0.070(2) 0.001(2) -0.001(2) -0.010(2)
C00H 0.080(3) 0.074(3) 0.099(4) 0.024(3) -0.033(3) -0.024(3)
C00I 0.104(4) 0.066(3) 0.072(3) -0.015(2) -0.012(3) 0.003(3)
C00J 0.130(5) 0.050(2) 0.079(3) -0.002(3) -0.046(3) -0.007(3)

loop_
_atom_type_symbol
_atom_type_description
_atom_type_scat_dispersion_real
_atom_type_scat_dispersion_imag
_atom_type_scat_source
C C 0.0033 0.0016 'International Tables Vol C Tables 4.2.6.8 and 6.1.1.4'
H H 0.0000 0.0000 'International Tables Vol C Tables 4.2.6.8 and 6.1.1.4'
F F 0.0171 0.0103 'International Tables Vol C Tables 4.2.6.8 and 6.1.1.4'
I I -0.4742 1.8119 'International Tables Vol C Tables 4.2.6.8 and 6.1.1.4'

loop_
_exptl_crystal_face_index_h
_exptl_crystal_face_index_k
_exptl_crystal_face_index_l
_exptl_crystal_face_perp_dist
-18 0 2 0.1500
2 -5 17 0.2151
18 0 -4 0.1453
-16 0 15 0.1075
-2 0 27 0.0800
14 0 15 0.1342
0 0 -27 0.0480
2 -4 -22 0.1766
2 -7 -4 0.2604
10 6 2 0.2467
-12 5 4 0.2420
3 -7 7 0.2430
8 6 -8 0.2376
-10 4 -16 0.1810
6 4 -21 0.1741
9 2 21 0.1744
-5 3 24 0.1476
0 -3 -25 0.1336
15 0 14 0.1290

loop_
_geom_angle_atom_site_label_1
_geom_angle_atom_site_label_2
_geom_angle_atom_site_label_3
_geom_angle
_geom_angle_site_symmetry_1
_geom_angle_site_symmetry_3
_geom_angle_publ_flag
C00C C006 I001 120.8(3) . . ?
C00E C006 I001 122.1(3) . . ?
C00E C006 C00C 117.1(3) . . ?
C008 C007 C009 115.9(3) . . ?
C008 C007 C00B 121.9(3) . . ?
C009 C007 C00B 122.2(3) . . ?
F005 C008 C007 119.2(3) . . ?
F005 C008 C00E 119.2(3) . . ?
C00E C008 C007 121.6(3) . . ?
F003 C009 C007 119.1(3) . . ?
F003 C009 C00C 118.7(3) . . ?
C00C C009 C007 122.2(3) . . ?
C00F C00A C00D 120.0(4) . . ?
C00G C00A C00D 121.2(4) . . ?
C00G C00A C00F 118.8(4) . . ?
C00D C00B C007 179.9(5) . . ?
F002 C00C C006 119.7(3) . . ?
F002 C00C C009 118.9(3) . . ?
C009 C00C C006 121.4(3) . . ?
C00B C00D C00A 178.8(5) . . ?
F004 C00E C006 120.1(3) . . ?
F004 C00E C008 118.0(3) . . ?
C006 C00E C008 121.9(3) . . ?
C00A C00F H00F 120.4 . . ?
C00H C00F C00A 119.3(5) . . ?
C00H C00F H00F 120.4 . . ?
C00A C00G H00G 119.3 . . ?
C00I C00G C00A 121.4(4) . . ?
C00I C00G H00G 119.3 . . ?
C00F C00H H00H 119.5 . . ?
C00J C00H C00F 121.0(5) . . ?
C00J C00H H00H 119.5 . . ?
C00G C00I H00I 120.3 . . ?
C00G C00I C00J 119.4(5) . . ?
C00J C00I H00I 120.3 . . ?
C00H C00J C00I 120.0(5) . . ?
C00H C00J H00J 120.0 . . ?
C00I C00J H00J 120.0 . . ?

loop_
_geom_bond_atom_site_label_1
_geom_bond_atom_site_label_2
_geom_bond_distance
_geom_bond_site_symmetry_2
_geom_bond_publ_flag
I001 C006 2.076(4) . ?
F002 C00C 1.342(4) . ?
F003 C009 1.344(4) . ?
F004 C00E 1.352(4) . ?
F005 C008 1.341(4) . ?
C006 C00C 1.379(5) . ?
C006 C00E 1.372(5) . ?
C007 C008 1.389(5) . ?
C007 C009 1.391(5) . ?
C007 C00B 1.422(5) . ?
C008 C00E 1.375(5) . ?
C009 C00C 1.368(5) . ?
C00A C00D 1.426(5) . ?
C00A C00F 1.395(6) . ?
C00A C00G 1.381(6) . ?
C00B C00D 1.194(5) . ?
C00F H00F 0.9300 . ?
C00F C00H 1.383(7) . ?
C00G H00G 0.9300 . ?
C00G C00I 1.372(6) . ?
C00H H00H 0.9300 . ?
C00H C00J 1.365(8) . ?
C00I H00I 0.9300 . ?
C00I C00J 1.380(8) . ?
C00J H00J 0.9300 . ?

loop_
_geom_torsion_atom_site_label_1
_geom_torsion_atom_site_label_2
_geom_torsion_atom_site_label_3
_geom_torsion_atom_site_label_4
_geom_torsion
_geom_torsion_site_symmetry_1
_geom_torsion_site_symmetry_2
_geom_torsion_site_symmetry_3
_geom_torsion_site_symmetry_4
_geom_torsion_publ_flag
I001 C006 C00C F002 2.1(5) . . . . ?
I001 C006 C00C C009 -175.2(3) . . . . ?
I001 C006 C00E F004 -5.0(5) . . . . ?
I001 C006 C00E C008 175.5(3) . . . . ?
F003 C009 C00C F002 -0.1(5) . . . . ?
F003 C009 C00C C006 177.2(3) . . . . ?
F005 C008 C00E F004 -0.2(5) . . . . ?
F005 C008 C00E C006 179.3(3) . . . . ?
C007 C008 C00E F004 -179.5(3) . . . . ?
C007 C008 C00E C006 0.0(6) . . . . ?
C007 C009 C00C F002 -178.2(3) . . . . ?
C007 C009 C00C C006 -0.8(6) . . . . ?
C008 C007 C009 F003 -178.4(3) . . . . ?
C008 C007 C009 C00C -0.3(5) . . . . ?
C009 C007 C008 F005 -178.6(3) . . . . ?
C009 C007 C008 C00E 0.8(5) . . . . ?
C00A C00F C00H C00J 1.2(7) . . . . ?
C00A C00G C00I C00J -0.3(7) . . . . ?
C00B C007 C008 F005 2.5(5) . . . . ?
C00B C007 C008 C00E -178.2(3) . . . . ?
C00B C007 C009 F003 0.6(5) . . . . ?
C00B C007 C009 C00C 178.6(3) . . . . ?
C00C C006 C00E F004 178.3(3) . . . . ?
C00C C006 C00E C008 -1.1(5) . . . . ?
C00D C00A C00F C00H 179.0(4) . . . . ?
C00D C00A C00G C00I -179.4(4) . . . . ?
C00E C006 C00C F002 178.9(3) . . . . ?
C00E C006 C00C C009 1.6(5) . . . . ?
C00F C00A C00G C00I 0.6(6) . . . . ?
C00F C00H C00J C00I -0.9(7) . . . . ?
C00G C00A C00F C00H -1.0(6) . . . . ?
C00G C00I C00J C00H 0.5(7) . . . . ?

loop_
_exptl_oxdiff_crystal_face_indexfrac_h
_exptl_oxdiff_crystal_face_indexfrac_k
_exptl_oxdiff_crystal_face_indexfrac_l
_exptl_oxdiff_crystal_face_x
_exptl_oxdiff_crystal_face_y
_exptl_oxdiff_crystal_face_z
-18.1733 0.4206 2.1492 -0.0014 -0.0000 1.0000
1.8455 -5.4473 17.0904 0.0012 -0.9902 -0.1395
18.1023 0.3134 -4.4865 0.0012 0.1342 -0.9910
-15.6382 0.2675 15.3583 0.3725 -0.3361 0.8650
-1.8899 -0.1405 26.9339 0.7390 -0.6642 0.1130
14.1101 -0.4432 15.4399 0.4746 -0.4253 -0.7706
0.4123 0.1756 -26.9155 -0.7434 0.6681 -0.0317
2.0000 -4.0000 -22.0000 -0.9732 0.1065 -0.1514
2.0000 -7.0000 -4.0000 -0.7351 -0.6457 -0.1691
10.0000 6.0000 2.0000 0.6543 0.5833 -0.4974
-12.0000 5.0000 4.0000 0.4991 0.4379 0.7004
3.0000 -7.0000 7.0000 -0.4183 -0.9116 -0.2196
8.0000 6.0000 -8.0000 0.3603 0.8254 -0.3918
-10.0000 4.0000 -16.0000 -0.1462 0.8139 0.5747
6.0000 4.0000 -21.0000 -0.1994 0.9281 -0.3039
9.0000 2.0000 21.0000 0.8247 -0.2986 -0.4682
-5.0000 3.0000 24.0000 0.9228 -0.2595 0.3082
-0.0000 -3.0000 -25.0000 -0.9787 0.2856 -0.0347
15.0000 -0.0000 14.0000 0.4789 -0.3439 -0.8163
